data_7214629
loop_
_publ_author_name
'Barcel\'o-Oliver, Miquel'
'Baquero, Beatriz A.'
'Bauz\'a, Antonio'
'Garc\'ia-Raso, Angel'
'Terr\'on, Angel'
'Mata, Ignasi'
'Molins, Elies'
'Frontera, Antonio'

_publ_section_title
;
 Experimental and theoretical study of thymine and cytosine derivatives:
 the crucial role of weak noncovalent interactions
;
_journal_issue 18
_journal_name_full CrystEngComm
_journal_page_first 5777
_journal_paper_doi 10.1039/c2ce25580d
_journal_volume 14
_journal_year 2012
_chemical_formula_moiety 'C11 H18 N2 O2'
_chemical_formula_sum 'C11 H18 N2 O2'
_chemical_formula_weight 210.27
_chemical_name_common N1-hexylthymine
_chemical_name_systematic
;
1-hexyl-5-methylpyrimidine-2,4(1H,3H)-dione
;
_space_group_IT_number 61
_symmetry_cell_setting orthorhombic
_symmetry_space_group_name_Hall '-P 2ac 2ab'
_symmetry_space_group_name_H-M 'P b c a'
_atom_sites_solution_hydrogens geom
_atom_sites_solution_primary direct
_atom_sites_solution_secondary difmap
_audit_conform_dict_location ftp://ftp.iucr.org/pub/cif_core.dic
_audit_conform_dict_name cif_core.dic
_audit_conform_dict_version 2.4
_audit_creation_date 2010-07-26T14:47:41-00:00
_audit_creation_method 'WinGX routine CIF_UPDATE'
_cell_angle_alpha 90
_cell_angle_beta 90
_cell_angle_gamma 90
_cell_formula_units_Z 16
_cell_length_a 11.6964(8)
_cell_length_b 17.7522(4)
_cell_length_c 22.7940(12)
_cell_measurement_reflns_used 5139
_cell_measurement_temperature 183(2)
_cell_measurement_theta_max 32.7587
_cell_measurement_theta_min 2.4566
_cell_volume 4732.9(4)
_computing_cell_refinement 'CrysAlis RED (Oxford, 2007)'
_computing_data_collection 'CrysAlis RED (Oxford, 2007)'
_computing_data_reduction 'CrysAlis RED (Oxford, 2007)'
_computing_molecular_graphics 'ORTEP-3 (Farrugia, 1997)'
_computing_publication_material 'SHELXL-97 (Sheldrick, 1997)'
_computing_structure_refinement 'SHELXL-97 (Sheldrick, 1997)'
_computing_structure_solution 'SIR-97 (Altomare, 1999)'
_diffrn_ambient_temperature 183(2)
_diffrn_detector_area_resol_mean 10.4498
_diffrn_measured_fraction_theta_full 0.999
_diffrn_measured_fraction_theta_max 0.999
_diffrn_measurement_device_type 'Xcalibur Ruby'
_diffrn_measurement_method '/o oscillation scan'
_diffrn_radiation_monochromator graphite
_diffrn_radiation_source 'Enhance (Mo) X-ray Source'
_diffrn_radiation_wavelength 0.71073
_diffrn_reflns_av_R_equivalents 0.0234
_diffrn_reflns_av_unetI/netI 0.0293
_diffrn_reflns_limit_h_max 14
_diffrn_reflns_limit_h_min -14
_diffrn_reflns_limit_k_max 21
_diffrn_reflns_limit_k_min -21
_diffrn_reflns_limit_l_max 27
_diffrn_reflns_limit_l_min -26
_diffrn_reflns_number 16777
_diffrn_reflns_theta_full 25.68
_diffrn_reflns_theta_max 25.68
_diffrn_reflns_theta_min 2.46
_exptl_absorpt_coefficient_mu 0.082
_exptl_absorpt_correction_T_max 1.00000
_exptl_absorpt_correction_T_min 0.87269
_exptl_absorpt_correction_type multi-scan
_exptl_absorpt_process_details
;
CrysAlisPro, Oxford Diffraction Ltd.,
Version 1.171.33.66 (release 28-04-2010 CrysAlis171 .NET)
(compiled Apr 28 2010,14:27:37)
Empirical absorption correction using spherical harmonics,
implemented in SCALE3 ABSPACK scaling algorithm.
;
_exptl_crystal_colour colourless
_exptl_crystal_density_diffrn 1.18
_exptl_crystal_density_method 'not measured'
_exptl_crystal_description plate
_exptl_crystal_F_000 1824
_exptl_crystal_size_max 0.42
_exptl_crystal_size_mid 0.19
_exptl_crystal_size_min 0.12
_refine_diff_density_max 0.337
_refine_diff_density_min -0.218
_refine_diff_density_rms 0.043
_refine_ls_extinction_method none
_refine_ls_goodness_of_fit_ref 1.05
_refine_ls_hydrogen_treatment constr
_refine_ls_matrix_type full
_refine_ls_number_parameters 313
_refine_ls_number_reflns 4483
_refine_ls_number_restraints 138
_refine_ls_restrained_S_all 1.128
_refine_ls_R_factor_all 0.1085
_refine_ls_R_factor_gt 0.0599
_refine_ls_shift/su_max 0.038
_refine_ls_shift/su_mean 0.004
_refine_ls_structure_factor_coef Fsqd
_refine_ls_weighting_details 'calc w=1/[\s^2^(Fo^2^)+(0.1086P)^2^+0.0000P] where P=(Fo^2^+2Fc^2^)/3'
_refine_ls_weighting_scheme calc
_refine_ls_wR_factor_gt 0.1795
_refine_ls_wR_factor_ref 0.1982
_reflns_number_gt 2464
_reflns_number_total 4483
_reflns_threshold_expression >2\s(I)
_cod_data_source_file c2ce25580d.txt
_cod_data_source_block mb250710
_cod_database_code 7214629

loop_
_symmetry_equiv_pos_as_xyz
'x, y, z'
'-x+1/2, -y, z+1/2'
'x+1/2, -y+1/2, -z'
'-x, y+1/2, -z+1/2'
'-x, -y, -z'
'x-1/2, y, -z-1/2'
'-x-1/2, y-1/2, z'
'x, -y-1/2, z-1/2'

loop_
_atom_site_label
_atom_site_type_symbol
_atom_site_fract_x
_atom_site_fract_y
_atom_site_fract_z
_atom_site_U_iso_or_equiv
_atom_site_adp_type
_atom_site_occupancy
_atom_site_symmetry_multiplicity
_atom_site_calc_flag
_atom_site_refinement_flags
_atom_site_disorder_assembly
_atom_site_disorder_group
N1 N 0.65724(4) 0.48806(3) 0.07064(3) 0.04457(18) Uani 1 1 d . . .
C2 C 0.55266(5) 0.52288(4) 0.06896(3) 0.0466(2) Uani 1 1 d . . .
O2 O 0.46213(4) 0.48975(3) 0.06422(2) 0.05996(18) Uani 1 1 d . . .
N3 N 0.55756(4) 0.60048(3) 0.07367(3) 0.04459(18) Uani 1 1 d . . .
H3 H 0.4918 0.6245 0.0726 0.054 Uiso 1 1 calc R . .
C4 C 0.65413(5) 0.64428(4) 0.07982(3) 0.0413(2) Uani 1 1 d . . .
O4 O 0.64594(3) 0.71345(2) 0.08305(2) 0.05344(16) Uani 1 1 d . . .
C5 C 0.76051(5) 0.60350(3) 0.08181(3) 0.0412(2) Uani 1 1 d . . .
C51 C 0.87019(5) 0.64696(4) 0.08747(4) 0.0561(3) Uani 1 1 d . . .
H51A H 0.8731 0.6713 0.126 0.084 Uiso 1 1 calc R . .
H51B H 0.8738 0.6854 0.0567 0.084 Uiso 1 1 calc R . .
H51C H 0.9351 0.6125 0.0834 0.084 Uiso 1 1 calc R . .
C6 C 0.75638(5) 0.52828(4) 0.07739(3) 0.0435(2) Uani 1 1 d . . .
H6 H 0.8264 0.5012 0.079 0.052 Uiso 1 1 calc R . .
C7 C 0.66394(6) 0.40471(4) 0.06684(4) 0.0562(3) Uani 1 1 d . . .
H7A H 0.5927 0.3854 0.0488 0.067 Uiso 1 1 calc R . .
H7B H 0.7284 0.3907 0.0409 0.067 Uiso 1 1 calc R . .
C8 C 0.67996(7) 0.36853(4) 0.12415(4) 0.0732(3) Uani 1 1 d U B .
H8A H 0.7472 0.3913 0.1437 0.088 Uiso 1 1 calc R . .
H8B H 0.6967 0.3144 0.118 0.088 Uiso 1 1 calc R . .
C9 C 0.57708(10) 0.37560(5) 0.16452(5) 0.0992(4) Uani 1 1 d DU . .
H9A H 0.5661 0.4294 0.1743 0.119 Uiso 1 1 calc R A 1
H9B H 0.5082 0.3585 0.1431 0.119 Uiso 1 1 calc R A 1
C10 C 0.58606(13) 0.33300(7) 0.21879(6) 0.1468(5) Uani 0.7 1 d PDU B 1
H10A H 0.6598 0.3472 0.237 0.176 Uiso 0.7 1 calc PR B 1
H10B H 0.5927 0.2793 0.2076 0.176 Uiso 0.7 1 calc PR B 1
C11 C 0.49780(18) 0.33707(11) 0.26611(8) 0.1436(8) Uani 0.7 1 d PDU B 1
H11A H 0.4765 0.3901 0.2738 0.172 Uiso 0.7 1 calc PR B 1
H11B H 0.5276 0.3147 0.3029 0.172 Uiso 0.7 1 calc PR B 1
C12 C 0.39263(17) 0.29213(11) 0.24404(9) 0.1498(8) Uani 0.7 1 d PDU B 1
H12A H 0.4155 0.2402 0.2353 0.225 Uiso 0.7 1 calc PR B 1
H12B H 0.3625 0.3158 0.2084 0.225 Uiso 0.7 1 calc PR B 1
H12C H 0.3334 0.2919 0.2744 0.225 Uiso 0.7 1 calc PR B 1
C10' C 0.58606(13) 0.33300(7) 0.21879(6) 0.1468(5) Uani 0.3 1 d PDU B 2
H10C H 0.6411 0.3571 0.2459 0.176 Uiso 0.3 1 calc PR B 2
H10D H 0.6114 0.2808 0.2109 0.176 Uiso 0.3 1 calc PR B 2
C11' C 0.4572(3) 0.3338(2) 0.24652(15) 0.1107(12) Uani 0.3 1 d PDU B 2
H11C H 0.4395 0.3843 0.2625 0.133 Uiso 0.3 1 calc PR B 2
H11D H 0.4004 0.3218 0.2157 0.133 Uiso 0.3 1 calc PR B 2
C12' C 0.4524(4) 0.2770(3) 0.29368(17) 0.1542(15) Uani 0.3 1 d PDU B 2
H12D H 0.4325 0.2278 0.2769 0.231 Uiso 0.3 1 calc PR B 2
H12E H 0.3945 0.2916 0.3225 0.231 Uiso 0.3 1 calc PR B 2
H12F H 0.5272 0.2736 0.3129 0.231 Uiso 0.3 1 calc PR B 2
N21 N 0.33989(4) 0.90872(3) 0.06514(3) 0.04215(17) Uani 1 1 d . . .
C22 C 0.44491(5) 0.87377(4) 0.06672(3) 0.0443(2) Uani 1 1 d . . .
O22 O 0.53488(3) 0.90828(3) 0.06574(3) 0.06103(18) Uani 1 1 d . . .
N23 N 0.44056(4) 0.79636(3) 0.06916(3) 0.04523(18) Uani 1 1 d . . .
H23 H 0.5065 0.7727 0.0714 0.054 Uiso 1 1 calc R . .
C24 C 0.34381(5) 0.75193(4) 0.06850(3) 0.0410(2) Uani 1 1 d . . .
O24 O 0.35220(3) 0.68276(2) 0.07048(2) 0.05361(17) Uani 1 1 d . . .
C25 C 0.23669(5) 0.79199(4) 0.06496(3) 0.0413(2) Uani 1 1 d . . .
C251 C 0.12823(5) 0.74716(4) 0.06267(4) 0.0523(2) Uani 1 1 d . . .
H25A H 0.0639 0.7808 0.0542 0.078 Uiso 1 1 calc R . .
H25B H 0.1158 0.7224 0.1006 0.078 Uiso 1 1 calc R . .
H25C H 0.1341 0.709 0.0318 0.078 Uiso 1 1 calc R . .
C26 C 0.24012(5) 0.86750(4) 0.06433(3) 0.0420(2) Uani 1 1 d . . .
H26 H 0.1697 0.8941 0.0633 0.05 Uiso 1 1 calc R . .
C27 C 0.33660(6) 0.99177(4) 0.06661(4) 0.0514(2) Uani 1 1 d . . .
H27A H 0.2616 1.0091 0.0517 0.062 Uiso 1 1 calc R . .
H27B H 0.3965 1.0118 0.0402 0.062 Uiso 1 1 calc R . .
C28 C 0.35487(6) 1.02329(4) 0.12733(4) 0.0687(3) Uani 1 1 d U D .
H28A H 0.3545 1.079 0.125 0.082 Uiso 1 1 calc R . .
H28B H 0.4313 1.0076 0.1414 0.082 Uiso 1 1 calc R . .
C29 C 0.26597(8) 0.99865(6) 0.17193(4) 0.0958(4) Uani 1 1 d DU . .
H29A H 0.2715 0.9433 0.1767 0.115 Uiso 1 1 calc R C 3
H29B H 0.1893 1.0098 0.1558 0.115 Uiso 1 1 calc R C 3
C30 C 0.27484(13) 1.03471(8) 0.23239(6) 0.1446(5) Uani 0.75 1 d PDU D 3
H30A H 0.2381 1.0005 0.261 0.174 Uiso 0.75 1 calc PR D 3
H30B H 0.3568 1.0379 0.2429 0.174 Uiso 0.75 1 calc PR D 3
C31 C 0.22672(15) 1.10651(9) 0.23940(8) 0.1387(7) Uani 0.75 1 d PDU D 3
H31A H 0.2554 1.1408 0.2085 0.166 Uiso 0.75 1 calc PR D 3
H31B H 0.2485 1.1276 0.278 0.166 Uiso 0.75 1 calc PR D 3
C32 C 0.08625(16) 1.09927(12) 0.23489(9) 0.1599(8) Uani 0.75 1 d PDU D 3
H32A H 0.0564 1.0769 0.2711 0.24 Uiso 0.75 1 calc PR D 3
H32B H 0.0661 1.0671 0.2015 0.24 Uiso 0.75 1 calc PR D 3
H32C H 0.0529 1.1494 0.2294 0.24 Uiso 0.75 1 calc PR D 3
C30' C 0.27484(13) 1.03471(8) 0.23239(6) 0.1446(5) Uani 0.25 1 d PDU D 4
H30C H 0.3177 1 0.2583 0.174 Uiso 0.25 1 calc PR D 4
H30D H 0.3206 1.0814 0.2287 0.174 Uiso 0.25 1 calc PR D 4
C31' C 0.1674(4) 1.0536(2) 0.26124(17) 0.1160(13) Uani 0.25 1 d PDU D 4
H31C H 0.1793 1.0599 0.304 0.139 Uiso 0.25 1 calc PR D 4
H31D H 0.1104 1.0132 0.2549 0.139 Uiso 0.25 1 calc PR D 4
C32' C 0.1241(5) 1.1310(3) 0.2326(3) 0.1791(17) Uani 0.25 1 d PDU D 4
H32D H 0.1696 1.1729 0.2479 0.269 Uiso 0.25 1 calc PR D 4
H32E H 0.0434 1.1388 0.2423 0.269 Uiso 0.25 1 calc PR D 4
H32F H 0.1329 1.1285 0.1898 0.269 Uiso 0.25 1 calc PR D 4

loop_
_atom_site_aniso_label
_atom_site_aniso_U_11
_atom_site_aniso_U_22
_atom_site_aniso_U_33
_atom_site_aniso_U_23
_atom_site_aniso_U_13
_atom_site_aniso_U_12
N1 0.0269(3) 0.0226(3) 0.0843(4) -0.0059(3) 0.0026(3) 0.0005(2)
C2 0.0277(3) 0.0305(3) 0.0817(5) -0.0043(4) 0.0053(3) -0.0021(3)
O2 0.0251(2) 0.0351(3) 0.1197(4) -0.0034(3) 0.0012(3) -0.0090(2)
N3 0.0192(2) 0.0268(3) 0.0878(4) -0.0019(3) -0.0003(3) 0.0013(2)
C4 0.0248(3) 0.0275(3) 0.0715(5) -0.0022(3) 0.0004(3) 0.0000(3)
O4 0.0275(2) 0.0230(2) 0.1098(4) -0.0032(3) -0.0044(2) 0.00220(19)
C5 0.0218(3) 0.0288(3) 0.0728(5) -0.0026(3) -0.0003(3) 0.0004(3)
C51 0.0225(3) 0.0356(4) 0.1104(6) -0.0017(4) -0.0047(4) -0.0016(3)
C6 0.0215(3) 0.0303(3) 0.0787(5) -0.0036(3) -0.0008(3) 0.0038(3)
C7 0.0389(3) 0.0226(3) 0.1070(6) -0.0148(4) 0.0087(4) 0.0006(3)
C8 0.0756(5) 0.0284(4) 0.1156(7) 0.0028(5) 0.0073(5) 0.0074(4)
C9 0.1277(8) 0.0580(5) 0.1120(7) 0.0058(6) 0.0190(6) 0.0087(6)
C10 0.1972(11) 0.1022(8) 0.1411(9) 0.0178(7) 0.0448(8) 0.0092(9)
C11 0.1971(16) 0.1144(13) 0.1195(12) -0.0087(11) 0.0318(12) 0.0175(12)
C12 0.1600(14) 0.1442(15) 0.1452(15) 0.0225(13) 0.0398(13) 0.0222(12)
C10' 0.1972(11) 0.1022(8) 0.1411(9) 0.0178(7) 0.0448(8) 0.0092(9)
C11' 0.122(2) 0.114(2) 0.096(2) -0.0070(17) -0.0063(16) -0.012(2)
C12' 0.157(3) 0.178(3) 0.127(2) 0.0346(19) 0.012(2) 0.004(2)
N21 0.0254(2) 0.0243(3) 0.0768(4) -0.0018(3) -0.0009(3) 0.0008(2)
C22 0.0257(3) 0.0279(3) 0.0795(5) -0.0017(4) -0.0016(3) -0.0009(3)
O22 0.0240(2) 0.0344(2) 0.1246(5) 0.0031(3) -0.0031(3) -0.0084(2)
N23 0.0193(2) 0.0271(3) 0.0893(4) -0.0026(3) -0.0012(3) 0.0014(2)
C24 0.0250(3) 0.0289(3) 0.0692(5) -0.0043(3) 0.0026(3) 0.0005(3)
O24 0.0262(2) 0.0242(2) 0.1104(4) -0.0026(3) 0.0013(2) 0.0010(2)
C25 0.0238(3) 0.0283(3) 0.0718(5) -0.0029(3) 0.0006(3) 0.0005(3)
C251 0.0235(3) 0.0339(4) 0.0994(6) 0.0008(4) 0.0003(4) 0.0005(3)
C26 0.0208(3) 0.0325(3) 0.0727(5) -0.0022(3) 0.0011(3) 0.0025(3)
C27 0.0338(3) 0.0236(3) 0.0969(6) 0.0037(4) -0.0025(4) -0.0002(3)
C28 0.0564(4) 0.0336(4) 0.1161(7) -0.0155(5) -0.0147(5) -0.0007(4)
C29 0.0827(6) 0.1017(7) 0.1031(7) -0.0374(6) 0.0032(6) -0.0028(6)
C30 0.1383(10) 0.1570(10) 0.1385(9) -0.0491(8) -0.0190(8) 0.0199(8)
C31 0.1612(14) 0.1086(10) 0.1464(13) -0.0452(10) -0.0033(12) -0.0047(11)
C32 0.1386(12) 0.1677(15) 0.1735(15) -0.0480(13) 0.0287(12) 0.0130(12)
C30' 0.1383(10) 0.1570(10) 0.1385(9) -0.0491(8) -0.0190(8) 0.0199(8)
C31' 0.141(2) 0.115(2) 0.092(2) -0.0265(18) 0.0122(18) 0.002(2)
C32' 0.184(3) 0.170(3) 0.184(3) 0.011(2) 0.004(3) 0.037(2)

loop_
_atom_type_symbol
_atom_type_description
_atom_type_scat_dispersion_real
_atom_type_scat_dispersion_imag
_atom_type_scat_source
C C 0.0033 0.0016 'International Tables Vol C Tables 4.2.6.8 and 6.1.1.4'
H H 0 0 'International Tables Vol C Tables 4.2.6.8 and 6.1.1.4'
N N 0.0061 0.0033 'International Tables Vol C Tables 4.2.6.8 and 6.1.1.4'
O O 0.0106 0.006 'International Tables Vol C Tables 4.2.6.8 and 6.1.1.4'

loop_
_geom_angle_atom_site_label_1
_geom_angle_atom_site_label_2
_geom_angle_atom_site_label_3
_geom_angle
C6 N1 C2 121.55(5)
C6 N1 C7 118.77(5)
C2 N1 C7 119.66(5)
O2 C2 N1 124.15(6)
O2 C2 N3 121.65(6)
N1 C2 N3 114.20(5)
C4 N3 C2 127.14(5)
C4 N3 H3 116.4
C2 N3 H3 116.4
O4 C4 N3 120.26(5)
O4 C4 C5 124.43(6)
N3 C4 C5 115.32(5)
C6 C5 C4 117.86(5)
C6 C5 C51 123.29(6)
C4 C5 C51 118.84(5)
C5 C51 H51A 109.5
C5 C51 H51B 109.5
H51A C51 H51B 109.5
C5 C51 H51C 109.5
H51A C51 H51C 109.5
H51B C51 H51C 109.5
C5 C6 N1 123.93(6)
C5 C6 H6 118
N1 C6 H6 118
C8 C7 N1 113.03(6)
C8 C7 H7A 109
N1 C7 H7A 109
C8 C7 H7B 109
N1 C7 H7B 109
H7A C7 H7B 107.8
C7 C8 C9 113.68(7)
C7 C8 H8A 108.8
C9 C8 H8A 108.8
C7 C8 H8B 108.8
C9 C8 H8B 108.8
H8A C8 H8B 107.7
C10 C9 C8 114.52(10)
C10 C9 H9A 108.6
C8 C9 H9A 108.6
C10 C9 H9B 108.6
C8 C9 H9B 108.6
H9A C9 H9B 107.6
C9 C10 C11 122.61(13)
C9 C10 H10A 106.7
C11 C10 H10A 106.7
C9 C10 H10B 106.7
C11 C10 H10B 106.7
H10A C10 H10B 106.6
C10 C11 C12 106.80(15)
C10 C11 H11A 110.4
C12 C11 H11A 110.4
C10 C11 H11B 110.4
C12 C11 H11B 110.4
H11A C11 H11B 108.6
C12' C11' H11C 110.1
C12' C11' H11D 110.1
H11C C11' H11D 108.4
C11' C12' H12D 109.5
C11' C12' H12E 109.5
H12D C12' H12E 109.5
C11' C12' H12F 109.5
H12D C12' H12F 109.5
H12E C12' H12F 109.5
C22 N21 C26 121.11(5)
C22 N21 C27 118.24(5)
C26 N21 C27 120.61(5)
O22 C22 N23 122.34(6)
O22 C22 N21 122.94(6)
N23 C22 N21 114.72(5)
C22 N23 C24 126.92(5)
C22 N23 H23 116.5
C24 N23 H23 116.5
O24 C24 N23 120.25(5)
O24 C24 C25 124.21(5)
N23 C24 C25 115.54(6)
C26 C25 C24 117.86(5)
C26 C25 C251 123.77(5)
C24 C25 C251 118.37(6)
C25 C251 H25A 109.5
C25 C251 H25B 109.5
H25A C251 H25B 109.5
C25 C251 H25C 109.5
H25A C251 H25C 109.5
H25B C251 H25C 109.5
C25 C26 N21 123.79(6)
C25 C26 H26 118.1
N21 C26 H26 118.1
N21 C27 C28 112.83(6)
N21 C27 H27A 109
C28 C27 H27A 109
N21 C27 H27B 109
C28 C27 H27B 109
H27A C27 H27B 107.8
C27 C28 C29 114.23(7)
C27 C28 H28A 108.7
C29 C28 H28A 108.7
C27 C28 H28B 108.7
C29 C28 H28B 108.7
H28A C28 H28B 107.6
C28 C29 C30 115.98(9)
C28 C29 H29A 108.3
C30 C29 H29A 108.3
C28 C29 H29B 108.3
C30 C29 H29B 108.3
H29A C29 H29B 107.4
C31 C30 C29 117.24(13)
C31 C30 H30A 108
C29 C30 H30A 108
C31 C30 H30B 108
C29 C30 H30B 108
H30A C30 H30B 107.2
C30 C31 C32 108.75(14)
C30 C31 H31A 109.9
C32 C31 H31A 109.9
C30 C31 H31B 109.9
C32 C31 H31B 109.9
H31A C31 H31B 108.3
C32' C31' H31C 110.4
C32' C31' H31D 110.4
H31C C31' H31D 108.6

loop_
_geom_bond_atom_site_label_1
_geom_bond_atom_site_label_2
_geom_bond_distance
N1 C6 1.3704(8)
N1 C2 1.3711(8)
N1 C7 1.4843(8)
C2 O2 1.2160(8)
C2 N3 1.3828(8)
N3 C4 1.3785(8)
N3 H3 0.88
C4 O4 1.2338(8)
C4 C5 1.4402(8)
C5 C6 1.3400(9)
C5 C51 1.5023(9)
C51 H51A 0.98
C51 H51B 0.98
C51 H51C 0.98
C6 H6 0.95
C7 C8 1.4676(12)
C7 H7A 0.99
C7 H7B 0.99
C8 C9 1.5201(14)
C8 H8A 0.99
C8 H8B 0.99
C9 C10 1.4537(17)
C9 H9A 0.99
C9 H9B 0.99
C10 C11 1.495(2)
C10 H10A 0.99
C10 H10B 0.99
C11 C12 1.550(3)
C11 H11A 0.99
C11 H11B 0.99
C12 H12A 0.98
C12 H12B 0.98
C12 H12C 0.98
C11' C12' 1.475(5)
C11' H11C 0.99
C11' H11D 0.99
C12' H12D 0.98
C12' H12E 0.98
C12' H12F 0.98
N21 C22 1.3766(8)
N21 C26 1.3776(8)
N21 C27 1.4751(8)
C22 O22 1.2178(7)
C22 N23 1.3763(8)
N23 C24 1.3795(8)
N23 H23 0.88
C24 O24 1.2326(8)
C24 C25 1.4429(8)
C25 C26 1.3410(9)
C25 C251 1.4985(8)
C251 H25A 0.98
C251 H25B 0.98
C251 H25C 0.98
C26 H26 0.95
C27 C28 1.5080(12)
C27 H27A 0.99
C27 H27B 0.99
C28 C29 1.5185(13)
C28 H28A 0.99
C28 H28B 0.99
C29 C30 1.5231(16)
C29 H29A 0.99
C29 H29B 0.99
C30 C31 1.403(2)
C30 H30A 0.99
C30 H30B 0.99
C31 C32 1.651(3)
C31 H31A 0.99
C31 H31B 0.99
C32 H32A 0.98
C32 H32B 0.98
C32 H32C 0.98
C31' C32' 1.603(6)
C31' H31C 0.99
C31' H31D 0.99
C32' H32D 0.98
C32' H32E 0.98
C32' H32F 0.98

loop_
_geom_hbond_atom_site_label_D
_geom_hbond_atom_site_label_H
_geom_hbond_atom_site_label_A
_geom_hbond_distance_DH
_geom_hbond_distance_HA
_geom_hbond_distance_DA
_geom_hbond_angle_DHA
N3 H3 O24 0.88 1.93 2.8123(6) 176.7
N23 H23 O4 0.88 1.96 2.8350(6) 173.8

loop_
_geom_torsion_atom_site_label_1
_geom_torsion_atom_site_label_2
_geom_torsion_atom_site_label_3
_geom_torsion_atom_site_label_4
_geom_torsion
C6 N1 C2 O2 -178.48(7)
C7 N1 C2 O2 -0.31(11)
C6 N1 C2 N3 0.98(10)
C7 N1 C2 N3 179.15(6)
O2 C2 N3 C4 179.28(7)
N1 C2 N3 C4 -0.19(11)
C2 N3 C4 O4 179.39(7)
C2 N3 C4 C5 -0.41(11)
O4 C4 C5 C6 -179.55(7)
N3 C4 C5 C6 0.24(10)
O4 C4 C5 C51 -0.77(11)
N3 C4 C5 C51 179.02(7)
C4 C5 C6 N1 0.54(11)
C51 C5 C6 N1 -178.18(7)
C2 N1 C6 C5 -1.21(11)
C7 N1 C6 C5 -179.40(7)
C6 N1 C7 C8 77.96(8)
C2 N1 C7 C8 -100.27(8)
N1 C7 C8 C9 67.94(8)
C7 C8 C9 C10 173.35(9)
C8 C9 C10 C11 175.40(13)
C9 C10 C11 C12 74.06(18)
C26 N21 C22 O22 177.79(7)
C27 N21 C22 O22 -4.50(11)
C26 N21 C22 N23 -1.86(10)
C27 N21 C22 N23 175.86(6)
O22 C22 N23 C24 -177.70(7)
N21 C22 N23 C24 1.94(11)
C22 N23 C24 O24 179.42(7)
C22 N23 C24 C25 -0.11(11)
O24 C24 C25 C26 178.64(7)
N23 C24 C25 C26 -1.85(10)
O24 C24 C25 C251 -0.89(11)
N23 C24 C25 C251 178.62(7)
C24 C25 C26 N21 1.97(11)
C251 C25 C26 N21 -178.53(7)
C22 N21 C26 C25 -0.03(11)
C27 N21 C26 C25 -177.69(7)
C22 N21 C27 C28 -78.16(8)
C26 N21 C27 C28 99.57(7)
N21 C27 C28 C29 -60.48(8)
C27 C28 C29 C30 -174.68(8)
C28 C29 C30 C31 81.99(15)
C29 C30 C31 C32 68.83(18)
